data_7116577
loop_
_publ_author_name
'Bijan Mondal'
'Bijnaneswar Mondal'
'Koushik Pal'
'Babu Varghese'
'Sundargopal Ghosh'

_publ_section_title
;
 An electron-poor di-molybdenum triple-decker with a puckered [B4Ru2]
 bridging ring is an oblato-closo cluster
;
_journal_name_full Chem.Commun.
_journal_page_first 3828
_journal_paper_doi 10.1039/C4cc09630D
_journal_volume 51
_journal_year 2015
_chemical_formula_sum 'C22 H36 B4 Mo2 O2'
_chemical_formula_weight 567.63
_chemical_name_systematic
; 
 ? 
;
_space_group_IT_number 96
_symmetry_cell_setting tetragonal
_symmetry_space_group_name_Hall 'P 4nw 2abw'
_symmetry_space_group_name_H-M 'P 43 21 2'
_atom_sites_solution_hydrogens geom
_atom_sites_solution_primary direct
_atom_sites_solution_secondary difmap
_audit_block_doi 10.5517/cc13s2qp
_audit_creation_method SHELXL-97
_audit_update_record
;
2014-12-19 deposited with the CCDC.
2015-01-27 downloaded from the CCDC.
;
_cell_angle_alpha 90.00
_cell_angle_beta 90.00
_cell_angle_gamma 90.00
_cell_formula_units_Z 4
_cell_length_a 9.0041(3)
_cell_length_b 9.0041(3)
_cell_length_c 31.3056(10)
_cell_measurement_reflns_used 6562
_cell_measurement_temperature 296(2)
_cell_measurement_theta_max 26.8
_cell_measurement_theta_min 2.6
_cell_volume 2538.06(14)
_computing_cell_refinement 'APEX2/SAINT (Bruker, 2004)'
_computing_data_collection 'APEX2 (Bruker, 2004)'
_computing_data_reduction 'SAINT/XPREP (Bruker, 2004)'
_computing_molecular_graphics 'ORTEP3 (Farrugia, 1997) and Mercury (Bruno et al., 2002)'
_computing_publication_material 'SHELXL-97 (Sheldrick, 2008)'
_computing_structure_refinement 'SHELXL-97 (Sheldrick, 2008)'
_computing_structure_solution 'SIR92 (Altornare et al., 1993)'
_diffrn_ambient_temperature 296(2)
_diffrn_measured_fraction_theta_full 1.000
_diffrn_measured_fraction_theta_max 1.000
_diffrn_measurement_device_type 'Bruker axs kappa apex2 CCD Diffractometer'
_diffrn_measurement_method '\w and \f scan'
_diffrn_radiation_monochromator graphite
_diffrn_radiation_source 'fine-focus sealed tube'
_diffrn_radiation_type MoK\a
_diffrn_radiation_wavelength 0.71073
_diffrn_reflns_av_R_equivalents 0.0172
_diffrn_reflns_av_sigmaI/netI 0.0158
_diffrn_reflns_limit_h_max 10
_diffrn_reflns_limit_h_min -10
_diffrn_reflns_limit_k_max 7
_diffrn_reflns_limit_k_min -11
_diffrn_reflns_limit_l_max 38
_diffrn_reflns_limit_l_min -38
_diffrn_reflns_number 10681
_diffrn_reflns_theta_full 25.99
_diffrn_reflns_theta_max 25.99
_diffrn_reflns_theta_min 2.35
_diffrn_standards_decay_% 0
_exptl_absorpt_coefficient_mu 1.003
_exptl_absorpt_correction_T_max 0.745
_exptl_absorpt_correction_T_min 0.686
_exptl_absorpt_correction_type multi-scan
_exptl_absorpt_process_details 'SADABS (Bruker, 2012)'
_exptl_crystal_colour green
_exptl_crystal_density_diffrn 1.485
_exptl_crystal_density_method 'not measured'
_exptl_crystal_description block
_exptl_crystal_F_000 1152
_exptl_crystal_size_max 0.25
_exptl_crystal_size_mid 0.20
_exptl_crystal_size_min 0.20
_refine_diff_density_max 0.517
_refine_diff_density_min -0.496
_refine_diff_density_rms 0.068
_refine_ls_abs_structure_details 'Flack H D (1983), Acta Cryst. A39, 876-881'
_refine_ls_abs_structure_Flack -0.03(13)
_refine_ls_extinction_method none
_refine_ls_goodness_of_fit_ref 1.226
_refine_ls_hydrogen_treatment mixed
_refine_ls_matrix_type full
_refine_ls_number_parameters 246
_refine_ls_number_reflns 2491
_refine_ls_number_restraints 199
_refine_ls_restrained_S_all 1.336
_refine_ls_R_factor_all 0.0331
_refine_ls_R_factor_gt 0.0316
_refine_ls_shift/su_max 0.000
_refine_ls_shift/su_mean 0.000
_refine_ls_structure_factor_coef Fsqd
_refine_ls_weighting_details 'calc w=1/[\s^2^(Fo^2^)+(0.0267P)^2^+3.2345P] where P=(Fo^2^+2Fc^2^)/3'
_refine_ls_weighting_scheme calc
_refine_ls_wR_factor_gt 0.0741
_refine_ls_wR_factor_ref 0.0751
_reflns_number_gt 2405
_reflns_number_total 2491
_reflns_threshold_expression >2sigma(I)
_cod_data_source_file c4cc09630d2.cif
_cod_data_source_block shelxl_1
_cod_original_sg_symbol_H-M P43212
_cod_database_code 7116577

loop_
_symmetry_equiv_pos_as_xyz
'x, y, z'
'-x, -y, z+1/2'
'-y+1/2, x+1/2, z+3/4'
'y+1/2, -x+1/2, z+1/4'
'-x+1/2, y+1/2, -z+3/4'
'x+1/2, -y+1/2, -z+1/4'
'y, x, -z'
'-y, -x, -z+1/2'

loop_
_atom_site_label
_atom_site_type_symbol
_atom_site_fract_x
_atom_site_fract_y
_atom_site_fract_z
_atom_site_U_iso_or_equiv
_atom_site_adp_type
_atom_site_occupancy
_atom_site_symmetry_multiplicity
_atom_site_calc_flag
_atom_site_refinement_flags
_atom_site_disorder_assembly
_atom_site_disorder_group
B1 B 0.8974(15) 0.8115(10) 0.0210(4) 0.132(5) Uani 1 1 d DU A .
H1 H 0.851(3) 0.706(2) 0.0354(7) 0.199 Uiso 1 1 d D . .
B2 B 1.0441(17) 0.8806(15) 0.0429(2) 0.118(4) Uani 1 1 d DU A .
H2 H 1.150(7) 0.878(12) 0.022(3) 0.177 Uiso 1 1 d D . .
H2A H 1.121(9) 0.869(13) 0.072(2) 0.177 Uiso 1 1 d D . .
C1 C 0.682(3) 1.003(2) 0.0772(8) 0.059(4) Uani 0.520(15) 1 d PU A 1
C2 C 0.6254(19) 1.101(2) 0.0450(6) 0.050(3) Uani 0.520(15) 1 d PU A 1
C3 C 0.702(2) 1.2396(18) 0.0470(5) 0.044(3) Uani 0.520(15) 1 d PU A 1
C4 C 0.809(2) 1.227(3) 0.0813(7) 0.053(4) Uani 0.520(15) 1 d PU A 1
C5 C 0.789(3) 1.083(3) 0.0984(9) 0.063(5) Uani 0.520(15) 1 d PU A 1
C6 C 0.869(3) 1.029(3) 0.1376(5) 0.127(9) Uani 0.520(15) 1 d PU A 1
H6A H 0.9618 1.0809 0.1403 0.190 Uiso 0.520(15) 1 calc PR A 1
H6B H 0.8871 0.9246 0.1352 0.190 Uiso 0.520(15) 1 calc PR A 1
H6C H 0.8091 1.0482 0.1624 0.190 Uiso 0.520(15) 1 calc PR A 1
C7 C 0.606(3) 0.8587(18) 0.0860(8) 0.125(9) Uani 0.520(15) 1 d PU A 1
H7A H 0.6751 0.7787 0.0824 0.188 Uiso 0.520(15) 1 calc PR A 1
H7B H 0.5244 0.8463 0.0664 0.188 Uiso 0.520(15) 1 calc PR A 1
H7C H 0.5689 0.8584 0.1147 0.188 Uiso 0.520(15) 1 calc PR A 1
C8 C 0.4939(15) 1.091(3) 0.0141(6) 0.112(8) Uani 0.520(15) 1 d PU A 1
H8A H 0.4377 1.1817 0.0154 0.168 Uiso 0.520(15) 1 calc PR A 1
H8B H 0.4315 1.0092 0.0220 0.168 Uiso 0.520(15) 1 calc PR A 1
H8C H 0.5301 1.0767 -0.0144 0.168 Uiso 0.520(15) 1 calc PR A 1
C9 C 0.671(2) 1.382(2) 0.0225(6) 0.098(6) Uani 0.520(15) 1 d PU A 1
H9A H 0.7270 1.4622 0.0347 0.146 Uiso 0.520(15) 1 calc PR A 1
H9B H 0.5667 1.4050 0.0242 0.146 Uiso 0.520(15) 1 calc PR A 1
H9C H 0.6984 1.3695 -0.0069 0.146 Uiso 0.520(15) 1 calc PR A 1
C10 C 0.8966(19) 1.354(2) 0.0973(7) 0.094(7) Uani 0.520(15) 1 d PU A 1
H10A H 0.8414 1.4054 0.1191 0.141 Uiso 0.520(15) 1 calc PR A 1
H10B H 0.9172 1.4213 0.0742 0.141 Uiso 0.520(15) 1 calc PR A 1
H10C H 0.9884 1.3187 0.1091 0.141 Uiso 0.520(15) 1 calc PR A 1
C1' C 0.635(2) 1.033(3) 0.0594(7) 0.058(4) Uani 0.480(15) 1 d PU A 2
C2' C 0.655(2) 1.174(3) 0.0463(5) 0.056(4) Uani 0.480(15) 1 d PU A 2
C3' C 0.772(3) 1.238(3) 0.0708(9) 0.053(5) Uani 0.480(15) 1 d PU A 2
C4' C 0.824(3) 1.121(3) 0.0992(9) 0.048(4) Uani 0.480(15) 1 d PU A 2
C5' C 0.738(3) 0.999(3) 0.0916(6) 0.057(4) Uani 0.480(15) 1 d PU A 2
C6' C 0.5081(16) 0.941(3) 0.0397(7) 0.108(8) Uani 0.480(15) 1 d PU A 2
H6'1 H 0.4259 0.9377 0.0592 0.162 Uiso 0.480(15) 1 calc PR A 2
H6'2 H 0.5423 0.8416 0.0343 0.162 Uiso 0.480(15) 1 calc PR A 2
H6'3 H 0.4769 0.9857 0.0134 0.162 Uiso 0.480(15) 1 calc PR A 2
C7' C 0.581(3) 1.275(3) 0.0147(5) 0.122(10) Uani 0.480(15) 1 d PU A 2
H7'1 H 0.5694 1.2245 -0.0121 0.183 Uiso 0.480(15) 1 calc PR A 2
H7'2 H 0.6402 1.3626 0.0106 0.183 Uiso 0.480(15) 1 calc PR A 2
H7'3 H 0.4847 1.3033 0.0253 0.183 Uiso 0.480(15) 1 calc PR A 2
C8' C 0.823(3) 1.398(2) 0.0739(9) 0.123(9) Uani 0.480(15) 1 d PU A 2
H8'1 H 0.7616 1.4504 0.0941 0.185 Uiso 0.480(15) 1 calc PR A 2
H8'2 H 0.8143 1.4449 0.0464 0.185 Uiso 0.480(15) 1 calc PR A 2
H8'3 H 0.9243 1.4014 0.0832 0.185 Uiso 0.480(15) 1 calc PR A 2
C9' C 0.936(2) 1.139(3) 0.1350(6) 0.118(9) Uani 0.480(15) 1 d PU A 2
H9'1 H 0.8883 1.1852 0.1591 0.178 Uiso 0.480(15) 1 calc PR A 2
H9'2 H 1.0166 1.2000 0.1255 0.178 Uiso 0.480(15) 1 calc PR A 2
H9'3 H 0.9726 1.0432 0.1432 0.178 Uiso 0.480(15) 1 calc PR A 2
C10' C 0.735(3) 0.856(2) 0.1174(7) 0.124(9) Uani 0.480(15) 1 d PU A 2
H10D H 0.6986 0.7769 0.0999 0.186 Uiso 0.480(15) 1 calc PR A 2
H10E H 0.6712 0.8686 0.1417 0.186 Uiso 0.480(15) 1 calc PR A 2
H10F H 0.8338 0.8334 0.1270 0.186 Uiso 0.480(15) 1 calc PR A 2
C11 C 1.0703(8) 1.1353(11) 0.0415(3) 0.109(3) Uani 1 1 d U A .
Mo1 Mo 0.87469(4) 1.05419(5) 0.029158(12) 0.03555(12) Uani 1 1 d D . .
O1 O 1.1795(8) 1.1938(11) 0.0523(3) 0.191(4) Uani 1 1 d U . .

loop_
_atom_site_aniso_label
_atom_site_aniso_U_11
_atom_site_aniso_U_22
_atom_site_aniso_U_33
_atom_site_aniso_U_23
_atom_site_aniso_U_13
_atom_site_aniso_U_12
B1 0.188(11) 0.051(4) 0.158(9) -0.020(5) 0.134(8) -0.016(6)
B2 0.177(10) 0.128(8) 0.049(4) 0.016(5) 0.032(5) 0.104(8)
C1 0.064(11) 0.048(7) 0.065(11) -0.013(8) 0.038(7) -0.004(7)
C2 0.028(5) 0.059(9) 0.062(8) -0.022(7) 0.023(5) -0.005(7)
C3 0.043(7) 0.048(7) 0.041(6) -0.006(6) 0.017(5) 0.010(5)
C4 0.038(8) 0.069(9) 0.052(9) -0.031(7) 0.017(6) -0.006(7)
C5 0.071(13) 0.075(11) 0.044(8) -0.004(9) 0.014(8) 0.011(8)
C6 0.140(18) 0.20(2) 0.038(6) 0.006(11) 0.005(9) 0.057(17)
C7 0.162(19) 0.065(9) 0.148(17) 0.000(10) 0.118(15) -0.027(11)
C8 0.039(7) 0.17(2) 0.131(14) -0.065(13) -0.005(7) 0.014(9)
C9 0.114(14) 0.079(10) 0.100(12) 0.023(10) 0.038(10) 0.034(9)
C10 0.067(10) 0.096(13) 0.119(14) -0.081(11) 0.025(8) -0.022(8)
C1' 0.043(8) 0.076(11) 0.055(10) -0.023(7) 0.014(7) -0.014(8)
C2' 0.041(10) 0.078(11) 0.049(7) -0.003(10) 0.009(7) 0.026(8)
C3' 0.061(12) 0.038(6) 0.059(11) -0.003(8) 0.024(7) 0.011(7)
C4' 0.042(8) 0.072(10) 0.031(6) -0.011(7) 0.004(6) 0.006(7)
C5' 0.064(10) 0.061(8) 0.046(8) -0.001(7) 0.017(6) -0.007(7)
C6' 0.033(7) 0.152(18) 0.139(16) -0.075(15) 0.010(8) -0.022(9)
C7' 0.120(18) 0.17(2) 0.072(9) 0.002(12) -0.003(10) 0.107(17)
C8' 0.15(2) 0.065(10) 0.16(2) -0.030(12) 0.087(16) -0.022(12)
C9' 0.084(13) 0.22(3) 0.055(9) -0.061(13) -0.019(9) 0.032(14)
C10' 0.17(2) 0.083(11) 0.119(15) 0.042(11) 0.104(14) 0.022(13)
C11 0.042(4) 0.150(7) 0.137(7) -0.097(6) 0.005(4) -0.004(4)
Mo1 0.0326(2) 0.0411(2) 0.03293(17) -0.00631(18) 0.00331(17) 0.00417(17)
O1 0.073(4) 0.262(9) 0.239(8) -0.181(7) 0.037(5) -0.039(5)

loop_
_atom_type_symbol
_atom_type_description
_atom_type_scat_dispersion_real
_atom_type_scat_dispersion_imag
_atom_type_scat_source
C C 0.0033 0.0016 'International Tables Vol C Tables 4.2.6.8 and 6.1.1.4'
H H 0.0000 0.0000 'International Tables Vol C Tables 4.2.6.8 and 6.1.1.4'
B B 0.0013 0.0007 'International Tables Vol C Tables 4.2.6.8 and 6.1.1.4'
O O 0.0106 0.0060 'International Tables Vol C Tables 4.2.6.8 and 6.1.1.4'
Mo Mo -1.6832 0.6857 'International Tables Vol C Tables 4.2.6.8 and 6.1.1.4'

loop_
_geom_angle_atom_site_label_1
_geom_angle_atom_site_label_2
_geom_angle_atom_site_label_3
_geom_angle
_geom_angle_site_symmetry_1
_geom_angle_site_symmetry_3
B2 B1 B1 121.6(6) . 7
B2 B1 Mo1 71.1(4) . 7
B1 B1 Mo1 67.8(5) 7 7
B2 B1 Mo1 69.2(5) . .
B1 B1 Mo1 66.4(5) 7 .
Mo1 B1 Mo1 83.4(3) 7 .
B2 B1 H1 117.0(5) . .
B1 B1 H1 121.4(5) 7 .
Mo1 B1 H1 138.0(3) 7 .
Mo1 B1 H1 138.5(3) . .
B1 B2 Mo1 68.1(5) . .
B1 B2 Mo1 66.3(5) . 7
Mo1 B2 Mo1 81.4(3) . 7
B1 B2 H2 116(6) . .
Mo1 B2 H2 118(6) . .
Mo1 B2 H2 54(5) 7 .
B1 B2 H2A 143(6) . .
Mo1 B2 H2A 129(6) . .
Mo1 B2 H2A 140(6) 7 .
H2 B2 H2A 87(7) . .
C5 C1 C2 105.5(17) . .
C5 C1 C7 133(3) . .
C2 C1 C7 120(3) . .
C5 C1 Mo1 71.7(14) . .
C2 C1 Mo1 72.0(9) . .
C7 C1 Mo1 128.9(11) . .
C3 C2 C1 109.6(17) . .
C3 C2 C8 117(2) . .
C1 C2 C8 133(2) . .
C3 C2 Mo1 72.6(9) . .
C1 C2 Mo1 72.4(10) . .
C8 C2 Mo1 126.7(11) . .
C2 C3 C4 106.7(19) . .
C2 C3 C9 129(2) . .
C4 C3 C9 124(2) . .
C2 C3 Mo1 71.8(9) . .
C4 C3 Mo1 71.6(12) . .
C9 C3 Mo1 127.1(10) . .
C5 C4 C3 105(2) . .
C5 C4 C10 130(2) . .
C3 C4 C10 123(3) . .
C5 C4 Mo1 71.5(17) . .
C3 C4 Mo1 72.5(10) . .
C10 C4 Mo1 128.1(14) . .
C1 C5 C4 113(2) . .
C1 C5 C6 124(3) . .
C4 C5 C6 123(2) . .
C1 C5 Mo1 74.0(14) . .
C4 C5 Mo1 73.0(15) . .
C6 C5 Mo1 124.6(18) . .
C2' C1' C5' 109.3(18) . .
C2' C1' C6' 119(3) . .
C5' C1' C6' 131(3) . .
C2' C1' Mo1 71.1(11) . .
C5' C1' Mo1 72.7(12) . .
C6' C1' Mo1 124.1(11) . .
C1' C2' C3' 108.6(15) . .
C1' C2' C7' 135(3) . .
C3' C2' C7' 116(3) . .
C1' C2' Mo1 75.3(11) . .
C3' C2' Mo1 71.7(12) . .
C7' C2' Mo1 120.8(12) . .
C2' C3' C4' 105.9(19) . .
C2' C3' C8' 130(2) . .
C4' C3' C8' 123(3) . .
C2' C3' Mo1 72.4(12) . .
C4' C3' Mo1 72.2(15) . .
C8' C3' Mo1 126.8(16) . .
C5' C4' C3' 107(2) . .
C5' C4' C9' 126(3) . .
C3' C4' C9' 126(3) . .
C5' C4' Mo1 74.8(14) . .
C3' C4' Mo1 71.1(16) . .
C9' C4' Mo1 126.8(16) . .
C4' C5' C1' 109(2) . .
C4' C5' C10' 127(2) . .
C1' C5' C10' 124(3) . .
C4' C5' Mo1 71.2(15) . .
C1' C5' Mo1 72.8(12) . .
C10' C5' Mo1 128.7(14) . .
C1' C6' H6'1 109.5 . .
C1' C6' H6'2 109.5 . .
H6'1 C6' H6'2 109.5 . .
C1' C6' H6'3 109.5 . .
H6'1 C6' H6'3 109.5 . .
H6'2 C6' H6'3 109.5 . .
C2' C7' H7'1 109.5 . .
C2' C7' H7'2 109.5 . .
H7'1 C7' H7'2 109.5 . .
C2' C7' H7'3 109.5 . .
H7'1 C7' H7'3 109.5 . .
H7'2 C7' H7'3 109.5 . .
C3' C8' H8'1 109.5 . .
C3' C8' H8'2 109.5 . .
H8'1 C8' H8'2 109.5 . .
C3' C8' H8'3 109.5 . .
H8'1 C8' H8'3 109.5 . .
H8'2 C8' H8'3 109.5 . .
C4' C9' H9'1 109.5 . .
C4' C9' H9'2 109.5 . .
H9'1 C9' H9'2 109.5 . .
C4' C9' H9'3 109.5 . .
H9'1 C9' H9'3 109.5 . .
H9'2 C9' H9'3 109.5 . .
C5' C10' H10D 109.5 . .
C5' C10' H10E 109.5 . .
H10D C10' H10E 109.5 . .
C5' C10' H10F 109.5 . .
H10D C10' H10F 109.5 . .
H10E C10' H10F 109.5 . .
O1 C11 Mo1 172.3(6) . .
C11 Mo1 B1 128.3(3) . 7
C11 Mo1 B1 108.1(5) . .
B1 Mo1 B1 45.7(7) 7 .
C11 Mo1 B2 66.7(6) . .
B1 Mo1 B2 82.2(6) 7 .
B1 Mo1 B2 42.7(5) . .
C11 Mo1 B2 101.1(5) . 7
B1 Mo1 B2 42.5(5) 7 7
B1 Mo1 B2 80.9(5) . 7
B2 Mo1 B2 98.6(3) . 7
C11 Mo1 C3' 88.9(8) . .
B1 Mo1 C3' 140.1(8) 7 .
B1 Mo1 C3' 144.6(6) . .
B2 Mo1 C3' 132.2(7) . .
B2 Mo1 C3' 127.2(7) 7 .
C11 Mo1 C2' 123.5(8) . .
B1 Mo1 C2' 104.2(7) 7 .
B1 Mo1 C2' 124.6(8) . .
B2 Mo1 C2' 150.2(6) . .
B2 Mo1 C2' 105.7(5) 7 .
C3' Mo1 C2' 35.9(8) . .
C11 Mo1 C5 94.3(7) . .
B1 Mo1 C5 131.1(8) 7 .
B1 Mo1 C5 104.5(7) . .
B2 Mo1 C5 97.3(7) . .
B2 Mo1 C5 161.3(8) 7 .
C3' Mo1 C5 41.9(9) . .
C2' Mo1 C5 56.3(8) . .
C11 Mo1 C4' 83.7(6) . .
B1 Mo1 C4' 142.8(7) 7 .
B1 Mo1 C4' 112.7(8) . .
B2 Mo1 C4' 97.7(7) . .
B2 Mo1 C4' 163.6(8) 7 .
C3' Mo1 C4' 36.7(8) . .
C2' Mo1 C4' 59.5(8) . .
C5 Mo1 C4' 11.7(8) . .
C11 Mo1 C4 80.9(5) . .
B1 Mo1 C4 150.1(5) 7 .
B1 Mo1 C4 139.9(8) . .
B2 Mo1 C4 120.6(7) . .
B2 Mo1 C4 137.0(8) 7 .
C3' Mo1 C4 11.8(7) . .
C2' Mo1 C4 46.3(7) . .
C5 Mo1 C4 35.5(9) . .
C4' Mo1 C4 27.7(9) . .
C11 Mo1 C2 139.5(5) . .
B1 Mo1 C2 91.1(5) 7 .
B1 Mo1 C2 106.9(6) . .
B2 Mo1 C2 138.0(7) . .
B2 Mo1 C2 104.0(6) 7 .
C3' Mo1 C2 50.5(8) . .
C2' Mo1 C2 17.7(5) . .
C5 Mo1 C2 57.3(8) . .
C4' Mo1 C2 64.2(7) . .
C4 Mo1 C2 59.1(6) . .
C11 Mo1 C1 128.1(7) . .
B1 Mo1 C1 98.1(6) 7 .
B1 Mo1 C1 87.1(5) . .
B2 Mo1 C1 104.3(7) . .
B2 Mo1 C1 130.6(8) 7 .
C3' Mo1 C1 58.7(8) . .
C2' Mo1 C1 46.4(7) . .
C5 Mo1 C1 34.3(7) . .
C4' Mo1 C1 45.6(7) . .
C4 Mo1 C1 59.6(8) . .
C2 Mo1 C1 35.6(6) . .

loop_
_geom_bond_atom_site_label_1
_geom_bond_atom_site_label_2
_geom_bond_distance
_geom_bond_site_symmetry_2
B1 B2 1.613(18) .
B1 B1 1.71(3) 7
B1 Mo1 2.186(8) 7
B1 Mo1 2.209(9) .
B1 H1 1.13(2) .
B2 Mo1 2.226(9) .
B2 Mo1 2.259(8) 7
B2 H2 1.150(11) .
B2 H2A 1.156(11) .
C1 C5 1.37(3) .
C1 C2 1.43(3) .
C1 C7 1.50(2) .
C1 Mo1 2.343(16) .
C2 C3 1.43(2) .
C2 C8 1.53(2) .
C2 Mo1 2.337(16) .
C3 C4 1.44(2) .
C3 C9 1.52(2) .
C3 Mo1 2.348(14) .
C4 C5 1.42(4) .
C4 C10 1.48(3) .
C4 Mo1 2.33(2) .
C5 C6 1.51(3) .
C5 Mo1 2.32(3) .
C6 H6A 0.9600 .
C6 H6B 0.9600 .
C6 H6C 0.9600 .
C7 H7A 0.9600 .
C7 H7B 0.9600 .
C7 H7C 0.9600 .
C8 H8A 0.9600 .
C8 H8B 0.9600 .
C8 H8C 0.9600 .
C9 H9A 0.9600 .
C9 H9B 0.9600 .
C9 H9C 0.9600 .
C10 H10A 0.9600 .
C10 H10B 0.9600 .
C10 H10C 0.9600 .
C1' C2' 1.35(3) .
C1' C5' 1.40(3) .
C1' C6' 1.54(2) .
C1' Mo1 2.36(2) .
C2' C3' 1.42(3) .
C2' C7' 1.50(2) .
C2' Mo1 2.313(15) .
C3' C4' 1.46(3) .
C3' C8' 1.51(3) .
C3' Mo1 2.30(3) .
C4' C5' 1.37(3) .
C4' C9' 1.51(3) .
C4' Mo1 2.32(3) .
C5' C10' 1.52(3) .
C5' Mo1 2.364(19) .
C6' H6'1 0.9600 .
C6' H6'2 0.9600 .
C6' H6'3 0.9600 .
C7' H7'1 0.9600 .
C7' H7'2 0.9600 .
C7' H7'3 0.9600 .
C8' H8'1 0.9600 .
C8' H8'2 0.9600 .
C8' H8'3 0.9600 .
C9' H9'1 0.9600 .
C9' H9'2 0.9600 .
C9' H9'3 0.9600 .
C10' H10D 0.9600 .
C10' H10E 0.9600 .
C10' H10F 0.9600 .
C11 O1 1.165(9) .
C11 Mo1 1.946(7) .
Mo1 B1 2.186(8) 7
Mo1 B2 2.259(8) 7

loop_
_geom_torsion_atom_site_label_1
_geom_torsion_atom_site_label_2
_geom_torsion_atom_site_label_3
_geom_torsion_atom_site_label_4
_geom_torsion
_geom_torsion_site_symmetry_1
_geom_torsion_site_symmetry_4
B1 B1 B2 Mo1 42.7(8) 7 .
Mo1 B1 B2 Mo1 90.0(3) 7 .
B1 B1 B2 Mo1 -47.4(8) 7 7
Mo1 B1 B2 Mo1 -90.0(3) . 7
C5 C1 C2 C3 1(2) . .
C7 C1 C2 C3 171.3(14) . .
Mo1 C1 C2 C3 -63.6(12) . .
C5 C1 C2 C8 -171.3(19) . .
C7 C1 C2 C8 -1(3) . .
Mo1 C1 C2 C8 124.3(18) . .
C5 C1 C2 Mo1 64.4(16) . .
C7 C1 C2 Mo1 -125.1(14) . .
C1 C2 C3 C4 -0.1(19) . .
C8 C2 C3 C4 173.5(15) . .
Mo1 C2 C3 C4 -63.5(13) . .
C1 C2 C3 C9 -173.2(14) . .
C8 C2 C3 C9 0(2) . .
Mo1 C2 C3 C9 123.4(15) . .
C1 C2 C3 Mo1 63.5(12) . .
C8 C2 C3 Mo1 -122.9(13) . .
C2 C3 C4 C5 -1(2) . .
C9 C3 C4 C5 172.8(19) . .
Mo1 C3 C4 C5 -64.4(18) . .
C2 C3 C4 C10 -171.7(18) . .
C9 C3 C4 C10 2(3) . .
Mo1 C3 C4 C10 125(2) . .
C2 C3 C4 Mo1 63.7(11) . .
C9 C3 C4 Mo1 -122.8(14) . .
C2 C1 C5 C4 -1(3) . .
C7 C1 C5 C4 -170(2) . .
Mo1 C1 C5 C4 63(2) . .
C2 C1 C5 C6 174(2) . .
C7 C1 C5 C6 5(4) . .
Mo1 C1 C5 C6 -121(3) . .
C2 C1 C5 Mo1 -64.6(12) . .
C7 C1 C5 Mo1 127(2) . .
C3 C4 C5 C1 1(3) . .
C10 C4 C5 C1 171(2) . .
Mo1 C4 C5 C1 -64(2) . .
C3 C4 C5 C6 -174(2) . .
C10 C4 C5 C6 -4(4) . .
Mo1 C4 C5 C6 121(3) . .
C3 C4 C5 Mo1 65.1(14) . .
C10 C4 C5 Mo1 -125(2) . .
C5' C1' C2' C3' -1(2) . .
C6' C1' C2' C3' 176.2(17) . .
Mo1 C1' C2' C3' -64.5(15) . .
C5' C1' C2' C7' -177.6(19) . .
C6' C1' C2' C7' 0(3) . .
Mo1 C1' C2' C7' 119(2) . .
C5' C1' C2' Mo1 63.1(16) . .
C6' C1' C2' Mo1 -119.2(15) . .
C1' C2' C3' C4' 2(3) . .
C7' C2' C3' C4' 179.0(19) . .
Mo1 C2' C3' C4' -64.9(19) . .
C1' C2' C3' C8' -169(2) . .
C7' C2' C3' C8' 8(3) . .
Mo1 C2' C3' C8' 124(3) . .
C1' C2' C3' Mo1 66.9(14) . .
C7' C2' C3' Mo1 -116.1(14) . .
C2' C3' C4' C5' -2(3) . .
C8' C3' C4' C5' 170(2) . .
Mo1 C3' C4' C5' -66.8(18) . .
C2' C3' C4' C9' -173(2) . .
C8' C3' C4' C9' -1(4) . .
Mo1 C3' C4' C9' 122(3) . .
C2' C3' C4' Mo1 65.0(16) . .
C8' C3' C4' Mo1 -123(2) . .
C3' C4' C5' C1' 1(3) . .
C9' C4' C5' C1' 172(2) . .
Mo1 C4' C5' C1' -63.3(15) . .
C3' C4' C5' C10' -171(2) . .
C9' C4' C5' C10' 0(4) . .
Mo1 C4' C5' C10' 125(2) . .
C3' C4' C5' Mo1 64.3(19) . .
C9' C4' C5' Mo1 -125(3) . .
C2' C1' C5' C4' 0(3) . .
C6' C1' C5' C4' -177(2) . .
Mo1 C1' C5' C4' 62.3(17) . .
C2' C1' C5' C10' 172.5(16) . .
C6' C1' C5' C10' -5(4) . .
Mo1 C1' C5' C10' -125.4(19) . .
C2' C1' C5' Mo1 -62.1(15) . .
C6' C1' C5' Mo1 121(2) . .
O1 C11 Mo1 B1 175(9) . 7
O1 C11 Mo1 B1 -138(9) . .
O1 C11 Mo1 B2 -127(9) . .
O1 C11 Mo1 B2 138(9) . 7
O1 C11 Mo1 C3' 10(9) . .
O1 C11 Mo1 C2' 21(9) . .
O1 C11 Mo1 C5 -31(9) . .
O1 C11 Mo1 C4' -26(9) . .
O1 C11 Mo1 C4 2(9) . .
O1 C11 Mo1 C2 10(9) . .
O1 C11 Mo1 C1 -37(9) . .
B2 B1 Mo1 C11 14.6(6) . .
B1 B1 Mo1 C11 -126.4(5) 7 .
Mo1 B1 Mo1 C11 -57.7(5) 7 .
B2 B1 Mo1 B1 140.9(7) . 7
Mo1 B1 Mo1 B1 68.7(5) 7 7
B1 B1 Mo1 B2 -140.9(7) 7 .
Mo1 B1 Mo1 B2 -72.3(4) 7 .
B2 B1 Mo1 B2 113.3(7) . 7
B1 B1 Mo1 B2 -27.6(5) 7 7
Mo1 B1 Mo1 B2 41.1(6) 7 7
B2 B1 Mo1 C3' -100.6(14) . .
B1 B1 Mo1 C3' 118.5(15) 7 .
Mo1 B1 Mo1 C3' -172.8(13) 7 .
B2 B1 Mo1 C2' -143.8(6) . .
B1 B1 Mo1 C2' 75.2(7) 7 .
Mo1 B1 Mo1 C2' 143.9(5) 7 .
B2 B1 Mo1 C5 -85.0(8) . .
B1 B1 Mo1 C5 134.1(8) 7 .
Mo1 B1 Mo1 C5 -157.3(8) 7 .
B2 B1 Mo1 C4' -76.2(7) . .
B1 B1 Mo1 C4' 142.9(7) 7 .
Mo1 B1 Mo1 C4' -148.4(6) 7 .
B2 B1 Mo1 C4 -82.8(9) . .
B1 B1 Mo1 C4 136.2(9) 7 .
Mo1 B1 Mo1 C4 -155.1(7) 7 .
B2 B1 Mo1 C2 -144.7(7) . .
B1 B1 Mo1 C2 74.4(7) 7 .
Mo1 B1 Mo1 C2 143.0(6) 7 .
B2 B1 Mo1 C1 -114.8(8) . .
B1 B1 Mo1 C1 104.3(8) 7 .
Mo1 B1 Mo1 C1 172.9(8) 7 .
B1 B2 Mo1 C11 -164.9(6) . .
Mo1 B2 Mo1 C11 -97.1(5) 7 .
B1 B2 Mo1 B1 -27.1(6) . 7
Mo1 B2 Mo1 B1 40.8(6) 7 7
Mo1 B2 Mo1 B1 67.9(4) 7 .
B1 B2 Mo1 B2 -66.5(8) . 7
Mo1 B2 Mo1 B2 1.4(9) 7 7
B1 B2 Mo1 C3' 129.7(10) . .
Mo1 B2 Mo1 C3' -162.4(9) 7 .
B1 B2 Mo1 C2' 77.9(16) . .
Mo1 B2 Mo1 C2' 145.8(14) 7 .
B1 B2 Mo1 C5 103.5(8) . .
Mo1 B2 Mo1 C5 171.4(8) 7 .
B1 B2 Mo1 C4' 115.3(7) . .
Mo1 B2 Mo1 C4' -176.8(7) 7 .
B1 B2 Mo1 C4 132.1(8) . .
Mo1 B2 Mo1 C4 -160.0(8) 7 .
B1 B2 Mo1 C2 55.8(8) . .
Mo1 B2 Mo1 C2 123.6(7) 7 .
B1 B2 Mo1 C1 69.3(7) . .
Mo1 B2 Mo1 C1 137.2(7) 7 .
C2' C3' Mo1 C11 165.2(14) . .
C4' C3' Mo1 C11 -81.0(16) . .
C8' C3' Mo1 C11 38(2) . .
C2' C3' Mo1 B1 4(2) . 7
C4' C3' Mo1 B1 118.3(16) . 7
C8' C3' Mo1 B1 -123(2) . 7
C2' C3' Mo1 B1 -74(2) . .
C4' C3' Mo1 B1 40(3) . .
C8' C3' Mo1 B1 158.5(19) . .
C2' C3' Mo1 B2 -138.2(15) . .
C4' C3' Mo1 B2 -24(2) . .
C8' C3' Mo1 B2 94(2) . .
C2' C3' Mo1 B2 62.1(16) . 7
C4' C3' Mo1 B2 175.9(12) . 7
C8' C3' Mo1 B2 -65(3) . 7
C4' C3' Mo1 C2' 113.8(19) . .
C8' C3' Mo1 C2' -127(3) . .
C2' C3' Mo1 C5 -97.2(16) . .
C4' C3' Mo1 C5 16.7(14) . .
C8' C3' Mo1 C5 136(3) . .
C2' C3' Mo1 C4' -113.8(19) . .
C8' C3' Mo1 C4' 119(3) . .
C2' C3' Mo1 C4 -148(7) . .
C4' C3' Mo1 C4 -35(5) . .
C8' C3' Mo1 C4 84(7) . .
C2' C3' Mo1 C2 -14.6(11) . .
C4' C3' Mo1 C2 99.2(16) . .
C8' C3' Mo1 C2 -142(3) . .
C2' C3' Mo1 C1 -57.5(12) . .
C4' C3' Mo1 C1 56.3(13) . .
C8' C3' Mo1 C1 175(3) . .
C1' C2' Mo1 C11 -133.6(14) . .
C3' C2' Mo1 C11 -17.8(16) . .
C7' C2' Mo1 C11 92(2) . .
C1' C2' Mo1 B1 67.2(13) . 7
C3' C2' Mo1 B1 -177.1(13) . 7
C7' C2' Mo1 B1 -67(2) . 7
C1' C2' Mo1 B1 21.6(15) . .
C3' C2' Mo1 B1 137.3(14) . .
C7' C2' Mo1 B1 -113(2) . .
C1' C2' Mo1 B2 -32(2) . .
C3' C2' Mo1 B2 84(2) . .
C7' C2' Mo1 B2 -166.3(18) . .
C1' C2' Mo1 B2 111.3(13) . 7
C3' C2' Mo1 B2 -133.0(13) . 7
C7' C2' Mo1 B2 -23(2) . 7
C1' C2' Mo1 C3' -115.7(15) . .
C7' C2' Mo1 C3' 110(3) . .
C1' C2' Mo1 C5 -63.0(11) . .
C3' C2' Mo1 C5 52.7(13) . .
C7' C2' Mo1 C5 163(3) . .
C1' C2' Mo1 C4' -76.3(12) . .
C3' C2' Mo1 C4' 39.4(12) . .
C7' C2' Mo1 C4' 149(3) . .
C1' C2' Mo1 C4 -107.2(14) . .
C3' C2' Mo1 C4 8.5(17) . .
C7' C2' Mo1 C4 118(3) . .
C1' C2' Mo1 C2 24(2) . .
C3' C2' Mo1 C2 140(3) . .
C7' C2' Mo1 C2 -110(4) . .
C1' C2' Mo1 C1 -20.5(9) . .
C3' C2' Mo1 C1 95.3(14) . .
C7' C2' Mo1 C1 -155(3) . .
C1 C5 Mo1 C11 -171.7(15) . .
C4 C5 Mo1 C11 67.7(15) . .
C6 C5 Mo1 C11 -51(2) . .
C1 C5 Mo1 B1 -19(2) . 7
C4 C5 Mo1 B1 -139.3(13) . 7
C6 C5 Mo1 B1 102(2) . 7
C1 C5 Mo1 B1 -61.8(16) . .
C4 C5 Mo1 B1 177.6(14) . .
C6 C5 Mo1 B1 59(2) . .
C1 C5 Mo1 B2 -104.7(15) . .
C4 C5 Mo1 B2 134.7(15) . .
C6 C5 Mo1 B2 16(2) . .
C1 C5 Mo1 B2 43(4) . 7
C4 C5 Mo1 B2 -78(3) . 7
C6 C5 Mo1 B2 164(2) . 7
C1 C5 Mo1 C3' 104.7(18) . .
C4 C5 Mo1 C3' -15.9(15) . .
C6 C5 Mo1 C3' -134(3) . .
C1 C5 Mo1 C2' 60.4(14) . .
C4 C5 Mo1 C2' -60.2(14) . .
C6 C5 Mo1 C2' -179(3) . .
C1 C5 Mo1 C4' 162(7) . .
C4 C5 Mo1 C4' 42(6) . .
C6 C5 Mo1 C4' -77(7) . .
C1 C5 Mo1 C4 121(2) . .
C6 C5 Mo1 C4 -119(3) . .
C1 C5 Mo1 C2 39.2(11) . .
C4 C5 Mo1 C2 -81.3(14) . .
C6 C5 Mo1 C2 160(3) . .
C4 C5 Mo1 C1 -121(2) . .
C6 C5 Mo1 C1 121(3) . .
C5' C4' Mo1 C11 -149.1(16) . .
C3' C4' Mo1 C11 96.6(17) . .
C9' C4' Mo1 C11 -25(2) . .
C5' C4' Mo1 B1 4(2) . 7
C3' C4' Mo1 B1 -110.8(19) . 7
C9' C4' Mo1 B1 128(2) . 7
C5' C4' Mo1 B1 -42.1(16) . .
C3' C4' Mo1 B1 -156.4(16) . .
C9' C4' Mo1 B1 82(2) . .
C5' C4' Mo1 B2 -83.7(15) . .
C3' C4' Mo1 B2 162.0(16) . .
C9' C4' Mo1 B2 40(2) . .
C5' C4' Mo1 B2 103(3) . 7
C3' C4' Mo1 B2 -12(4) . 7
C9' C4' Mo1 B2 -133(3) . 7
C5' C4' Mo1 C3' 114(2) . .
C9' C4' Mo1 C3' -122(3) . .
C5' C4' Mo1 C2' 75.8(14) . .
C3' C4' Mo1 C2' -38.5(14) . .
C9' C4' Mo1 C2' -160(3) . .
C5' C4' Mo1 C5 5(6) . .
C3' C4' Mo1 C5 -109(7) . .
C9' C4' Mo1 C5 129(8) . .
C5' C4' Mo1 C4 129(2) . .
C3' C4' Mo1 C4 14.4(19) . .
C9' C4' Mo1 C4 -107(3) . .
C5' C4' Mo1 C2 56.5(13) . .
C3' C4' Mo1 C2 -57.8(14) . .
C9' C4' Mo1 C2 -179(3) . .
C5' C4' Mo1 C1 18.7(12) . .
C3' C4' Mo1 C1 -95.6(17) . .
C9' C4' Mo1 C1 143(3) . .
C5 C4 Mo1 C11 -110.9(16) . .
C3 C4 Mo1 C11 135.6(15) . .
C10 C4 Mo1 C11 17(2) . .
C5 C4 Mo1 B1 80(2) . 7
C3 C4 Mo1 B1 -33(3) . 7
C10 C4 Mo1 B1 -152.3(16) . 7
C5 C4 Mo1 B1 -4(2) . .
C3 C4 Mo1 B1 -117.1(15) . .
C10 C4 Mo1 B1 124(2) . .
C5 C4 Mo1 B2 -54.9(17) . .
C3 C4 Mo1 B2 -168.4(11) . .
C10 C4 Mo1 B2 73(3) . .
C5 C4 Mo1 B2 152.6(15) . 7
C3 C4 Mo1 B2 39.1(18) . 7
C10 C4 Mo1 B2 -80(2) . 7
C5 C4 Mo1 C3' 116(6) . .
C3 C4 Mo1 C3' 3(5) . .
C10 C4 Mo1 C3' -116(8) . .
C5 C4 Mo1 C2' 91.2(17) . .
C3 C4 Mo1 C2' -22.4(9) . .
C10 C4 Mo1 C2' -141(3) . .
C3 C4 Mo1 C5 -113.5(19) . .
C10 C4 Mo1 C5 127(3) . .
C5 C4 Mo1 C4' -16.9(19) . .
C3 C4 Mo1 C4' -130(2) . .
C10 C4 Mo1 C4' 111(3) . .
C5 C4 Mo1 C2 75.8(15) . .
C3 C4 Mo1 C2 -37.7(10) . .
C10 C4 Mo1 C2 -157(3) . .
C5 C4 Mo1 C1 34.2(14) . .
C3 C4 Mo1 C1 -79.3(12) . .
C10 C4 Mo1 C1 162(3) . .
C3 C2 Mo1 C11 28.0(19) . .
C1 C2 Mo1 C11 -89.9(17) . .
C8 C2 Mo1 C11 138.9(16) . .
C3 C2 Mo1 B1 -139.7(13) . 7
C1 C2 Mo1 B1 102.5(13) . 7
C8 C2 Mo1 B1 -28.8(19) . 7
C3 C2 Mo1 B1 176.7(11) . .
C1 C2 Mo1 B1 58.9(12) . .
C8 C2 Mo1 B1 -72(2) . .
C3 C2 Mo1 B2 140.9(12) . .
C1 C2 Mo1 B2 23.0(16) . .
C8 C2 Mo1 B2 -108.2(19) . .
C3 C2 Mo1 B2 -98.7(12) . 7
C1 C2 Mo1 B2 143.4(12) . 7
C8 C2 Mo1 B2 12(2) . 7
C3 C2 Mo1 C3' 28.3(10) . .
C1 C2 Mo1 C3' -89.6(12) . .
C8 C2 Mo1 C3' 139(2) . .
C3 C2 Mo1 C2' -1(2) . .
C1 C2 Mo1 C2' -119(3) . .
C8 C2 Mo1 C2' 110(3) . .
C3 C2 Mo1 C5 80.1(13) . .
C1 C2 Mo1 C5 -37.8(11) . .
C8 C2 Mo1 C5 -169(2) . .
C3 C2 Mo1 C4' 69.2(12) . .
C1 C2 Mo1 C4' -48.7(12) . .
C8 C2 Mo1 C4' -180(2) . .
C3 C2 Mo1 C4 38.1(12) . .
C1 C2 Mo1 C4 -79.7(12) . .
C8 C2 Mo1 C4 149(2) . .
C3 C2 Mo1 C1 117.9(16) . .
C8 C2 Mo1 C1 -131(3) . .
C5 C1 Mo1 C11 10.5(18) . .
C2 C1 Mo1 C11 124.3(13) . .
C7 C1 Mo1 C11 -121(2) . .
C5 C1 Mo1 B1 165.8(15) . 7
C2 C1 Mo1 B1 -80.4(12) . 7
C7 C1 Mo1 B1 34(3) . 7
C5 C1 Mo1 B1 121.3(16) . .
C2 C1 Mo1 B1 -124.9(12) . .
C7 C1 Mo1 B1 -10(3) . .
C5 C1 Mo1 B2 81.9(15) . .
C2 C1 Mo1 B2 -164.3(11) . .
C7 C1 Mo1 B2 -50(3) . .
C5 C1 Mo1 B2 -163.3(14) . 7
C2 C1 Mo1 B2 -49.5(13) . 7
C7 C1 Mo1 B2 65(3) . 7
C5 C1 Mo1 C3' -49.1(15) . .
C2 C1 Mo1 C3' 64.7(11) . .
C7 C1 Mo1 C3' 179(3) . .
C5 C1 Mo1 C2' -92.2(16) . .
C2 C1 Mo1 C2' 21.5(9) . .
C7 C1 Mo1 C2' 136(3) . .
C2 C1 Mo1 C5 113.7(17) . .
C7 C1 Mo1 C5 -132(3) . .
C5 C1 Mo1 C4' -5(2) . .
C2 C1 Mo1 C4' 108.8(15) . .
C7 C1 Mo1 C4' -137(3) . .
C5 C1 Mo1 C4 -35.4(14) . .
C2 C1 Mo1 C4 78.3(11) . .
C7 C1 Mo1 C4 -167(3) . .
C5 C1 Mo1 C2 -113.7(17) . .
C7 C1 Mo1 C2 115(3) . .
